data_4038675
loop_
_publ_author_name
'M\;adry, Tomasz'
'Czapik, Agnieszka'
'Kwit, Marcin'

_publ_section_title
;
 Point-to-Axial Chirality Transmission: A Highly Sensitive Triaryl
 Chirality Probe for Stereochemical Assignments of Amines
;
_journal_name_full 'The Journal of Organic Chemistry'
_journal_paper_doi 10.1021/acs.joc.0c00734
_journal_year 2020
_chemical_absolute_configuration syn
_chemical_formula_moiety 'C40 H44 N2'
_chemical_formula_sum 'C40 H44 N2'
_chemical_formula_weight 552.77
_space_group_crystal_system tetragonal
_space_group_IT_number 77
_space_group_name_Hall 'P 4c'
_space_group_name_H-M_alt 'P 42'
_atom_sites_solution_hydrogens geom
_atom_sites_solution_primary dual
_audit_creation_method SHELXL-2018/3
_cell_angle_alpha 90
_cell_angle_beta 90
_cell_angle_gamma 90
_cell_formula_units_Z 4
_cell_length_a 20.4806(8)
_cell_length_b 20.4806(8)
_cell_length_c 7.7702(3)
_cell_measurement_reflns_used 2825
_cell_measurement_temperature 130(2)
_cell_measurement_theta_max 73.1990
_cell_measurement_theta_min 3.0410
_cell_volume 3259.2(2)
_computing_cell_refinement 'CrysAlisPro 1.171.40.57a (Rigaku OD, 2019)'
_computing_data_collection 'CrysAlisPro 1.171.40.57a (Rigaku OD, 2019)'
_computing_data_reduction 'CrysAlisPro 1.171.40.57a (Rigaku OD, 2019)'
_computing_structure_refinement 'SHELXL-2018/3 (Sheldrick, 2018)'
_computing_structure_solution 'SHELXT 2018/2 (Sheldrick, 2018)'
_diffrn_ambient_temperature 130(2)
_diffrn_detector_area_resol_mean 10.5357
_diffrn_measured_fraction_theta_full 1.000
_diffrn_measured_fraction_theta_max 1.000
_diffrn_measurement_device_type 'SuperNova, Single source at offset/far, Atlas'
_diffrn_measurement_method '\w scans'
_diffrn_radiation_type CuK\a
_diffrn_radiation_wavelength 1.54184
_diffrn_reflns_av_R_equivalents 0.0958
_diffrn_reflns_av_unetI/netI 0.0936
_diffrn_reflns_Laue_measured_fraction_full 1.000
_diffrn_reflns_Laue_measured_fraction_max 1.000
_diffrn_reflns_limit_h_max 23
_diffrn_reflns_limit_h_min -22
_diffrn_reflns_limit_k_max 24
_diffrn_reflns_limit_k_min -24
_diffrn_reflns_limit_l_max 9
_diffrn_reflns_limit_l_min -9
_diffrn_reflns_number 17127
_diffrn_reflns_point_group_measured_fraction_full 1.000
_diffrn_reflns_point_group_measured_fraction_max 1.000
_diffrn_reflns_theta_full 66.508
_diffrn_reflns_theta_max 66.508
_diffrn_reflns_theta_min 2.157
_diffrn_source 'micro-focus sealed X-ray tube'
_exptl_absorpt_coefficient_mu 0.487
_exptl_absorpt_correction_T_max 1.00000
_exptl_absorpt_correction_T_min 0.44995
_exptl_absorpt_correction_type multi-scan
_exptl_absorpt_process_details
;
CrysAlisPro 1.171.40.57a (Rigaku Oxford Diffraction, 2018)
Empirical absorption correction using spherical harmonics,
 implemented in SCALE3 ABSPACK scaling algorithm.
;
_exptl_crystal_colour colourless
_exptl_crystal_density_diffrn 1.127
_exptl_crystal_description needle
_exptl_crystal_F_000 1192
_exptl_crystal_size_max 0.350
_exptl_crystal_size_mid 0.010
_exptl_crystal_size_min 0.010
_refine_diff_density_max 0.602
_refine_diff_density_min -0.262
_refine_diff_density_rms 0.087
_refine_ls_abs_structure_details
;
 Flack x determined using 1127 quotients [(I+)-(I-)]/[(I+)+(I-)]
 (Parsons, Flack and Wagner, Acta Cryst. B69 (2013) 249-259).
;
_refine_ls_abs_structure_Flack 0.1(10)
_refine_ls_extinction_method none
_refine_ls_goodness_of_fit_ref 1.016
_refine_ls_hydrogen_treatment constr
_refine_ls_matrix_type full
_refine_ls_number_parameters 387
_refine_ls_number_reflns 5769
_refine_ls_number_restraints 1
_refine_ls_restrained_S_all 1.016
_refine_ls_R_factor_all 0.1319
_refine_ls_R_factor_gt 0.1014
_refine_ls_shift/su_max 0.000
_refine_ls_shift/su_mean 0.000
_refine_ls_structure_factor_coef Fsqd
_refine_ls_weighting_details 'w=1/[\s^2^(Fo^2^)+(0.1926P)^2^] where P=(Fo^2^+2Fc^2^)/3'
_refine_ls_weighting_scheme calc
_refine_ls_wR_factor_gt 0.2557
_refine_ls_wR_factor_ref 0.3035
_reflns_Friedel_coverage 0.850
_reflns_Friedel_fraction_full 1.000
_reflns_Friedel_fraction_max 1.000
_reflns_number_gt 3879
_reflns_number_total 5769
_reflns_threshold_expression 'I > 2\s(I)'
_cod_data_source_file jo0c00734_si_003.cif
_cod_data_source_block 4a
_cod_original_cell_volume 3259.2(3)
_cod_database_code 4038675
_shelx_shelxl_version_number 2018/3
_shelx_space_group_comment
;
The symmetry employed for this shelxl refinement is uniquely defined
by the following loop, which should always be used as a source of
symmetry information in preference to the above space-group names.
They are only intended as comments.
;
_shelx_estimated_absorpt_t_min 0.848
_shelx_estimated_absorpt_t_max 0.995

loop_
_space_group_symop_operation_xyz
'x, y, z'
'-x, -y, z'
'-y, x, z+1/2'
'y, -x, z+1/2'

loop_
_atom_site_label
_atom_site_type_symbol
_atom_site_fract_x
_atom_site_fract_y
_atom_site_fract_z
_atom_site_U_iso_or_equiv
_atom_site_adp_type
_atom_site_occupancy
_atom_site_site_symmetry_order
_atom_site_calc_flag
_atom_site_refinement_flags_posn
_atom_site_refinement_flags_adp
_atom_site_refinement_flags_occupancy
_atom_site_disorder_assembly
_atom_site_disorder_group
N1 N 0.0782(3) 0.8000(3) 0.4629(8) 0.0485(13) Uani 1 1 d . . . . .
N2 N 0.4220(3) 0.6916(3) 0.4744(8) 0.0473(13) Uani 1 1 d . . . . .
C1 C 0.1872(4) 0.6402(4) 0.6617(9) 0.0486(16) Uani 1 1 d . . . . .
C2 C 0.1833(4) 0.5823(4) 0.5751(11) 0.0557(18) Uani 1 1 d . . . . .
H2 H 0.200158 0.579412 0.461427 0.067 Uiso 1 1 calc R U . . .
C3 C 0.1543(4) 0.5257(4) 0.6532(11) 0.0583(19) Uani 1 1 d . . . . .
H3 H 0.150853 0.486270 0.589404 0.070 Uiso 1 1 calc R U . . .
C4 C 0.1321(4) 0.5281(4) 0.8145(11) 0.0608(19) Uani 1 1 d . . . . .
H4 H 0.112701 0.490408 0.864100 0.073 Uiso 1 1 calc R U . . .
C5 C 0.1155(5) 0.5897(5) 1.0874(11) 0.066(2) Uani 1 1 d . . . . .
H5 H 0.098039 0.551566 1.139802 0.080 Uiso 1 1 calc R U . . .
C6 C 0.1194(5) 0.6460(5) 1.1778(12) 0.067(2) Uani 1 1 d . . . . .
H6 H 0.104768 0.647295 1.293754 0.080 Uiso 1 1 calc R U . . .
C7 C 0.1454(4) 0.7032(4) 1.0999(10) 0.0590(19) Uani 1 1 d . . . . .
H7 H 0.147245 0.742741 1.163765 0.071 Uiso 1 1 calc R U . . .
C8 C 0.1673(4) 0.7020(4) 0.9362(9) 0.0560(18) Uani 1 1 d . . . . .
H8 H 0.185304 0.740408 0.886810 0.067 Uiso 1 1 calc R U . . .
C9 C 0.1638(3) 0.6421(4) 0.8341(9) 0.0462(16) Uani 1 1 d . . . . .
C10 C 0.1373(4) 0.5875(4) 0.9152(10) 0.0544(18) Uani 1 1 d . . . . .
C11 C 0.3165(4) 0.8619(3) 0.3366(9) 0.0458(15) Uani 1 1 d . . . . .
C12 C 0.3216(4) 0.9194(4) 0.4217(10) 0.0569(18) Uani 1 1 d . . . . .
H12 H 0.304971 0.921939 0.535624 0.068 Uiso 1 1 calc R U . . .
C13 C 0.3503(4) 0.9752(4) 0.3500(12) 0.0584(19) Uani 1 1 d . . . . .
H13 H 0.353651 1.014190 0.415622 0.070 Uiso 1 1 calc R U . . .
C14 C 0.3737(4) 0.9732(5) 0.1831(12) 0.066(2) Uani 1 1 d . . . . .
H14 H 0.393823 1.010594 0.134010 0.079 Uiso 1 1 calc R U . . .
C15 C 0.3892(5) 0.9117(5) -0.0875(10) 0.069(2) Uani 1 1 d . . . . .
H15 H 0.407152 0.949514 -0.140177 0.082 Uiso 1 1 calc R U . . .
C16 C 0.3847(5) 0.8550(6) -0.1783(12) 0.077(3) Uani 1 1 d . . . . .
H16 H 0.401061 0.853064 -0.292632 0.092 Uiso 1 1 calc R U . . .
C17 C 0.3558(5) 0.7988(5) -0.1039(10) 0.065(2) Uani 1 1 d . . . . .
H17 H 0.351688 0.760145 -0.170561 0.078 Uiso 1 1 calc R U . . .
C18 C 0.3335(4) 0.7993(4) 0.0633(9) 0.0574(19) Uani 1 1 d . . . . .
H18 H 0.314595 0.761272 0.112438 0.069 Uiso 1 1 calc R U . . .
C19 C 0.3394(3) 0.8592(4) 0.1637(9) 0.0473(16) Uani 1 1 d . . . . .
C20 C 0.3674(4) 0.9145(4) 0.0846(10) 0.0501(17) Uani 1 1 d . . . . .
C21 C 0.2184(4) 0.6984(4) 0.5799(9) 0.0485(16) Uani 1 1 d . . . . .
C22 C 0.1835(4) 0.7544(4) 0.5272(9) 0.0472(16) Uani 1 1 d . . . . .
C23 C 0.2170(3) 0.8065(3) 0.4520(10) 0.0479(15) Uani 1 1 d . . . . .
H23 H 0.193484 0.844778 0.421473 0.057 Uiso 1 1 calc R U . . .
C24 C 0.2838(4) 0.8040(4) 0.4206(8) 0.0463(15) Uani 1 1 d . . . . .
C25 C 0.3189(3) 0.7468(4) 0.4659(9) 0.0447(15) Uani 1 1 d . . . . .
C26 C 0.2854(3) 0.6969(4) 0.5488(10) 0.0475(15) Uani 1 1 d . . . . .
H26 H 0.309413 0.659857 0.586309 0.057 Uiso 1 1 calc R U . . .
C27 C 0.1116(4) 0.7559(3) 0.5362(9) 0.0462(15) Uani 1 1 d . . . . .
H27 H 0.089574 0.722737 0.598923 0.055 Uiso 1 1 calc R U . . .
C28 C 0.0068(3) 0.7936(4) 0.4620(10) 0.0491(15) Uani 1 1 d . . . . .
H28 H -0.005165 0.750770 0.514941 0.059 Uiso 1 1 calc R U . . .
C29 C -0.0255(4) 0.8491(4) 0.5676(11) 0.0565(17) Uani 1 1 d . . . . .
C30 C -0.1002(4) 0.8431(4) 0.5555(11) 0.0620(19) Uani 1 1 d . . . . .
H30A H -0.113989 0.801137 0.603840 0.093 Uiso 1 1 calc R U . . .
H30B H -0.113626 0.845695 0.434653 0.093 Uiso 1 1 calc R U . . .
H30C H -0.120585 0.878744 0.620379 0.093 Uiso 1 1 calc R U . . .
C31 C -0.0060(5) 0.8390(5) 0.7592(12) 0.072(2) Uani 1 1 d . . . . .
H31A H 0.040799 0.847422 0.773152 0.108 Uiso 1 1 calc R U . . .
H31B H -0.015630 0.793916 0.793310 0.108 Uiso 1 1 calc R U . . .
H31C H -0.030888 0.869148 0.831771 0.108 Uiso 1 1 calc R U . . .
C32 C -0.0052(5) 0.9157(5) 0.5123(18) 0.086(3) Uani 1 1 d . . . . .
H32A H -0.015297 0.921607 0.390002 0.130 Uiso 1 1 calc R U . . .
H32B H 0.041879 0.920962 0.530376 0.130 Uiso 1 1 calc R U . . .
H32C H -0.028795 0.948428 0.580146 0.130 Uiso 1 1 calc R U . . .
C33 C -0.0139(5) 0.7931(7) 0.2718(12) 0.087(4) Uani 1 1 d . . . . .
H33A H 0.005438 0.755214 0.214081 0.131 Uiso 1 1 calc R U . . .
H33B H 0.001136 0.833232 0.215817 0.131 Uiso 1 1 calc R U . . .
H33C H -0.061635 0.790485 0.264288 0.131 Uiso 1 1 calc R U . . .
C34 C 0.3907(3) 0.7427(3) 0.4445(8) 0.0439(14) Uani 1 1 d . . . . .
H34 H 0.413768 0.780293 0.406704 0.053 Uiso 1 1 calc R U . . .
C35 C 0.4931(3) 0.6943(3) 0.4471(10) 0.0486(14) Uani 1 1 d . . . . .
H35 H 0.506649 0.741185 0.447743 0.058 Uiso 1 1 calc R U . . .
C36 C 0.5282(3) 0.6593(4) 0.5983(10) 0.0551(17) Uani 1 1 d . . . . .
C37 C 0.5043(6) 0.6916(7) 0.7664(12) 0.088(3) Uani 1 1 d . . . . .
H37A H 0.457228 0.684589 0.778845 0.132 Uiso 1 1 calc R U . . .
H37B H 0.513390 0.738557 0.762382 0.132 Uiso 1 1 calc R U . . .
H37C H 0.527169 0.672138 0.864615 0.132 Uiso 1 1 calc R U . . .
C38 C 0.5097(4) 0.5860(4) 0.6030(17) 0.078(3) Uani 1 1 d . . . . .
H38A H 0.530387 0.563453 0.506063 0.116 Uiso 1 1 calc R U . . .
H38B H 0.462199 0.581486 0.594704 0.116 Uiso 1 1 calc R U . . .
H38C H 0.524891 0.566732 0.711329 0.116 Uiso 1 1 calc R U . . .
C39 C 0.6018(4) 0.6686(5) 0.5829(13) 0.071(2) Uani 1 1 d . . . . .
H39A H 0.611814 0.715306 0.574598 0.107 Uiso 1 1 calc R U . . .
H39B H 0.617659 0.646233 0.479545 0.107 Uiso 1 1 calc R U . . .
H39C H 0.623341 0.650279 0.684681 0.107 Uiso 1 1 calc R U . . .
C40 C 0.5086(4) 0.6660(5) 0.2697(11) 0.067(2) Uani 1 1 d . . . . .
H40A H 0.481992 0.688034 0.182480 0.101 Uiso 1 1 calc R U . . .
H40B H 0.498901 0.619170 0.269002 0.101 Uiso 1 1 calc R U . . .
H40C H 0.554990 0.672734 0.243895 0.101 Uiso 1 1 calc R U . . .

loop_
_atom_site_aniso_label
_atom_site_aniso_U_11
_atom_site_aniso_U_22
_atom_site_aniso_U_33
_atom_site_aniso_U_23
_atom_site_aniso_U_13
_atom_site_aniso_U_12
N1 0.049(3) 0.057(3) 0.040(2) 0.005(3) 0.002(3) 0.002(2)
N2 0.042(3) 0.050(3) 0.050(3) 0.001(2) 0.001(2) -0.001(2)
C1 0.054(4) 0.056(4) 0.036(3) 0.001(3) 0.003(3) 0.002(3)
C2 0.064(4) 0.043(4) 0.060(4) -0.008(3) 0.002(4) 0.002(3)
C3 0.072(5) 0.045(4) 0.058(4) -0.008(3) -0.004(4) 0.007(3)
C4 0.064(5) 0.059(5) 0.059(4) 0.007(4) 0.000(4) -0.002(4)
C5 0.075(5) 0.070(5) 0.054(4) 0.015(4) 0.006(4) 0.003(4)
C6 0.080(6) 0.074(6) 0.047(4) 0.003(4) 0.004(4) 0.004(4)
C7 0.080(5) 0.060(4) 0.037(3) -0.002(3) -0.002(4) 0.004(4)
C8 0.066(5) 0.064(5) 0.038(3) -0.004(3) 0.003(3) 0.009(4)
C9 0.040(3) 0.058(4) 0.041(3) 0.006(3) 0.002(3) 0.000(3)
C10 0.055(4) 0.058(4) 0.050(4) 0.010(3) 0.002(3) 0.008(3)
C11 0.047(4) 0.046(4) 0.045(3) -0.001(3) -0.002(3) 0.002(3)
C12 0.061(4) 0.058(4) 0.052(4) -0.001(3) 0.000(3) -0.003(3)
C13 0.063(5) 0.044(4) 0.069(5) -0.008(3) 0.000(4) -0.006(3)
C14 0.058(5) 0.073(6) 0.067(5) 0.011(4) 0.001(4) 0.000(4)
C15 0.068(5) 0.092(6) 0.046(4) 0.019(4) 0.003(4) 0.010(4)
C16 0.089(7) 0.097(7) 0.045(4) 0.012(5) 0.003(4) 0.016(5)
C17 0.093(6) 0.072(5) 0.031(3) -0.002(3) 0.000(4) 0.005(4)
C18 0.067(5) 0.073(5) 0.033(3) -0.007(3) -0.001(3) 0.008(4)
C19 0.047(4) 0.057(4) 0.038(3) 0.011(3) -0.004(3) 0.000(3)
C20 0.048(4) 0.052(4) 0.050(4) 0.012(3) 0.002(3) 0.003(3)
C21 0.049(4) 0.055(4) 0.041(3) 0.005(3) 0.004(3) -0.002(3)
C22 0.050(4) 0.057(4) 0.034(3) 0.002(3) 0.001(3) 0.006(3)
C23 0.054(4) 0.048(4) 0.041(3) 0.005(3) 0.000(3) 0.000(3)
C24 0.053(4) 0.051(4) 0.034(3) 0.003(3) 0.001(3) 0.001(3)
C25 0.049(4) 0.052(4) 0.033(3) 0.001(3) 0.004(3) -0.003(3)
C26 0.047(4) 0.051(4) 0.044(3) 0.007(3) 0.001(3) 0.004(3)
C27 0.054(4) 0.048(4) 0.036(3) -0.003(3) 0.005(3) 0.002(3)
C28 0.044(3) 0.054(4) 0.049(3) 0.004(3) -0.005(3) 0.002(3)
C29 0.051(4) 0.054(4) 0.065(4) 0.001(3) 0.005(3) 0.002(3)
C30 0.049(4) 0.069(5) 0.068(5) 0.006(4) 0.012(4) 0.003(3)
C31 0.070(5) 0.093(7) 0.054(4) -0.012(4) 0.006(4) -0.002(5)
C32 0.068(5) 0.057(5) 0.134(10) 0.010(5) 0.020(6) 0.000(4)
C33 0.055(5) 0.152(11) 0.054(5) -0.023(6) -0.011(4) 0.025(6)
C34 0.046(3) 0.054(4) 0.031(3) 0.004(3) -0.001(3) -0.004(3)
C35 0.043(3) 0.051(4) 0.052(3) 0.003(3) 0.000(3) -0.004(3)
C36 0.048(4) 0.063(4) 0.054(4) 0.005(3) -0.003(3) -0.001(3)
C37 0.085(7) 0.129(9) 0.049(5) -0.014(5) -0.017(4) -0.001(6)
C38 0.059(5) 0.063(5) 0.111(7) 0.025(5) -0.004(5) 0.003(4)
C39 0.052(4) 0.079(5) 0.083(6) 0.023(5) -0.014(4) 0.002(4)
C40 0.058(5) 0.088(6) 0.055(4) -0.013(4) 0.004(4) -0.005(4)

loop_
_atom_type_symbol
_atom_type_description
_atom_type_scat_dispersion_real
_atom_type_scat_dispersion_imag
_atom_type_scat_source
C C 0.0181 0.0091 'International Tables Vol C Tables 4.2.6.8 and 6.1.1.4'
H H 0.0000 0.0000 'International Tables Vol C Tables 4.2.6.8 and 6.1.1.4'
N N 0.0311 0.0180 'International Tables Vol C Tables 4.2.6.8 and 6.1.1.4'

loop_
_geom_angle_atom_site_label_1
_geom_angle_atom_site_label_2
_geom_angle_atom_site_label_3
_geom_angle
_geom_angle_site_symmetry_1
_geom_angle_site_symmetry_3
_geom_angle_publ_flag
C27 N1 C28 118.5(6) . . ?
C34 N2 C35 116.7(6) . . ?
C2 C1 C9 118.0(7) . . ?
C2 C1 C21 120.5(7) . . ?
C9 C1 C21 121.5(7) . . ?
C1 C2 C3 121.1(7) . . ?
C1 C2 H2 119.5 . . ?
C3 C2 H2 119.5 . . ?
C4 C3 C2 120.5(8) . . ?
C4 C3 H3 119.8 . . ?
C2 C3 H3 119.8 . . ?
C3 C4 C10 120.9(8) . . ?
C3 C4 H4 119.6 . . ?
C10 C4 H4 119.6 . . ?
C6 C5 C10 120.0(8) . . ?
C6 C5 H5 120.0 . . ?
C10 C5 H5 120.0 . . ?
C5 C6 C7 120.3(8) . . ?
C5 C6 H6 119.9 . . ?
C7 C6 H6 119.9 . . ?
C8 C7 C6 120.7(8) . . ?
C8 C7 H7 119.7 . . ?
C6 C7 H7 119.7 . . ?
C7 C8 C9 120.7(8) . . ?
C7 C8 H8 119.6 . . ?
C9 C8 H8 119.6 . . ?
C10 C9 C1 122.3(7) . . ?
C10 C9 C8 116.5(7) . . ?
C1 C9 C8 121.2(7) . . ?
C9 C10 C5 121.8(8) . . ?
C9 C10 C4 117.3(7) . . ?
C5 C10 C4 121.0(8) . . ?
C12 C11 C19 118.0(7) . . ?
C12 C11 C24 120.4(7) . . ?
C19 C11 C24 121.5(6) . . ?
C11 C12 C13 123.2(7) . . ?
C11 C12 H12 118.4 . . ?
C13 C12 H12 118.4 . . ?
C14 C13 C12 119.6(8) . . ?
C14 C13 H13 120.2 . . ?
C12 C13 H13 120.2 . . ?
C13 C14 C20 119.7(8) . . ?
C13 C14 H14 120.2 . . ?
C20 C14 H14 120.2 . . ?
C16 C15 C20 120.3(9) . . ?
C16 C15 H15 119.9 . . ?
C20 C15 H15 119.9 . . ?
C15 C16 C17 120.6(8) . . ?
C15 C16 H16 119.7 . . ?
C17 C16 H16 119.7 . . ?
C18 C17 C16 121.2(9) . . ?
C18 C17 H17 119.4 . . ?
C16 C17 H17 119.4 . . ?
C17 C18 C19 118.9(8) . . ?
C17 C18 H18 120.6 . . ?
C19 C18 H18 120.6 . . ?
C20 C19 C11 120.9(7) . . ?
C20 C19 C18 118.4(7) . . ?
C11 C19 C18 120.7(7) . . ?
C19 C20 C15 120.6(8) . . ?
C19 C20 C14 118.6(7) . . ?
C15 C20 C14 120.8(8) . . ?
C26 C21 C22 117.7(6) . . ?
C26 C21 C1 118.5(7) . . ?
C22 C21 C1 123.7(7) . . ?
C23 C22 C21 119.6(7) . . ?
C23 C22 C27 119.6(7) . . ?
C21 C22 C27 120.5(7) . . ?
C24 C23 C22 121.9(7) . . ?
C24 C23 H23 119.1 . . ?
C22 C23 H23 119.1 . . ?
C23 C24 C25 119.1(6) . . ?
C23 C24 C11 118.8(6) . . ?
C25 C24 C11 122.1(6) . . ?
C26 C25 C24 118.1(6) . . ?
C26 C25 C34 120.0(6) . . ?
C24 C25 C34 121.5(6) . . ?
C25 C26 C21 123.4(7) . . ?
C25 C26 H26 118.3 . . ?
C21 C26 H26 118.3 . . ?
N1 C27 C22 122.2(7) . . ?
N1 C27 H27 118.9 . . ?
C22 C27 H27 118.9 . . ?
N1 C28 C33 106.3(6) . . ?
N1 C28 C29 111.0(6) . . ?
C33 C28 C29 113.3(7) . . ?
N1 C28 H28 108.7 . . ?
C33 C28 H28 108.7 . . ?
C29 C28 H28 108.7 . . ?
C32 C29 C30 109.4(7) . . ?
C32 C29 C28 113.6(7) . . ?
C30 C29 C28 109.5(6) . . ?
C32 C29 C31 109.1(9) . . ?
C30 C29 C31 107.6(7) . . ?
C28 C29 C31 107.4(7) . . ?
C29 C30 H30A 109.5 . . ?
C29 C30 H30B 109.5 . . ?
H30A C30 H30B 109.5 . . ?
C29 C30 H30C 109.5 . . ?
H30A C30 H30C 109.5 . . ?
H30B C30 H30C 109.5 . . ?
C29 C31 H31A 109.5 . . ?
C29 C31 H31B 109.5 . . ?
H31A C31 H31B 109.5 . . ?
C29 C31 H31C 109.5 . . ?
H31A C31 H31C 109.5 . . ?
H31B C31 H31C 109.5 . . ?
C29 C32 H32A 109.5 . . ?
C29 C32 H32B 109.5 . . ?
H32A C32 H32B 109.5 . . ?
C29 C32 H32C 109.5 . . ?
H32A C32 H32C 109.5 . . ?
H32B C32 H32C 109.5 . . ?
C28 C33 H33A 109.5 . . ?
C28 C33 H33B 109.5 . . ?
H33A C33 H33B 109.5 . . ?
C28 C33 H33C 109.5 . . ?
H33A C33 H33C 109.5 . . ?
H33B C33 H33C 109.5 . . ?
N2 C34 C25 122.4(7) . . ?
N2 C34 H34 118.8 . . ?
C25 C34 H34 118.8 . . ?
N2 C35 C40 108.8(6) . . ?
N2 C35 C36 109.4(6) . . ?
C40 C35 C36 114.3(7) . . ?
N2 C35 H35 108.1 . . ?
C40 C35 H35 108.1 . . ?
C36 C35 H35 108.1 . . ?
C39 C36 C37 109.1(8) . . ?
C39 C36 C38 111.4(7) . . ?
C37 C36 C38 108.5(9) . . ?
C39 C36 C35 110.0(6) . . ?
C37 C36 C35 107.2(7) . . ?
C38 C36 C35 110.6(7) . . ?
C36 C37 H37A 109.5 . . ?
C36 C37 H37B 109.5 . . ?
H37A C37 H37B 109.5 . . ?
C36 C37 H37C 109.5 . . ?
H37A C37 H37C 109.5 . . ?
H37B C37 H37C 109.5 . . ?
C36 C38 H38A 109.5 . . ?
C36 C38 H38B 109.5 . . ?
H38A C38 H38B 109.5 . . ?
C36 C38 H38C 109.5 . . ?
H38A C38 H38C 109.5 . . ?
H38B C38 H38C 109.5 . . ?
C36 C39 H39A 109.5 . . ?
C36 C39 H39B 109.5 . . ?
H39A C39 H39B 109.5 . . ?
C36 C39 H39C 109.5 . . ?
H39A C39 H39C 109.5 . . ?
H39B C39 H39C 109.5 . . ?
C35 C40 H40A 109.5 . . ?
C35 C40 H40B 109.5 . . ?
H40A C40 H40B 109.5 . . ?
C35 C40 H40C 109.5 . . ?
H40A C40 H40C 109.5 . . ?
H40B C40 H40C 109.5 . . ?

loop_
_geom_bond_atom_site_label_1
_geom_bond_atom_site_label_2
_geom_bond_distance
_geom_bond_site_symmetry_2
_geom_bond_publ_flag
N1 C27 1.268(10) . ?
N1 C28 1.467(9) . ?
N2 C34 1.249(9) . ?
N2 C35 1.472(9) . ?
C1 C2 1.366(11) . ?
C1 C9 1.423(9) . ?
C1 C21 1.495(10) . ?
C2 C3 1.438(12) . ?
C2 H2 0.9500 . ?
C3 C4 1.334(12) . ?
C3 H3 0.9500 . ?
C4 C10 1.450(12) . ?
C4 H4 0.9500 . ?
C5 C6 1.353(14) . ?
C5 C10 1.411(13) . ?
C5 H5 0.9500 . ?
C6 C7 1.423(13) . ?
C6 H6 0.9500 . ?
C7 C8 1.349(11) . ?
C7 H7 0.9500 . ?
C8 C9 1.462(11) . ?
C8 H8 0.9500 . ?
C9 C10 1.394(11) . ?
C11 C12 1.354(11) . ?
C11 C19 1.424(10) . ?
C11 C24 1.510(10) . ?
C12 C13 1.401(12) . ?
C12 H12 0.9500 . ?
C13 C14 1.384(13) . ?
C13 H13 0.9500 . ?
C14 C20 1.431(13) . ?
C14 H14 0.9500 . ?
C15 C16 1.363(15) . ?
C15 C20 1.411(12) . ?
C15 H15 0.9500 . ?
C16 C17 1.417(15) . ?
C16 H16 0.9500 . ?
C17 C18 1.377(11) . ?
C17 H17 0.9500 . ?
C18 C19 1.459(12) . ?
C18 H18 0.9500 . ?
C19 C20 1.410(10) . ?
C21 C26 1.394(11) . ?
C21 C22 1.412(11) . ?
C22 C23 1.396(11) . ?
C22 C27 1.476(11) . ?
C23 C24 1.391(11) . ?
C23 H23 0.9500 . ?
C24 C25 1.418(10) . ?
C25 C26 1.389(10) . ?
C25 C34 1.482(10) . ?
C26 H26 0.9500 . ?
C27 H27 0.9500 . ?
C28 C33 1.538(11) . ?
C28 C29 1.550(11) . ?
C28 H28 1.0000 . ?
C29 C32 1.489(12) . ?
C29 C30 1.538(10) . ?
C29 C31 1.555(12) . ?
C30 H30A 0.9800 . ?
C30 H30B 0.9800 . ?
C30 H30C 0.9800 . ?
C31 H31A 0.9800 . ?
C31 H31B 0.9800 . ?
C31 H31C 0.9800 . ?
C32 H32A 0.9800 . ?
C32 H32B 0.9800 . ?
C32 H32C 0.9800 . ?
C33 H33A 0.9800 . ?
C33 H33B 0.9800 . ?
C33 H33C 0.9800 . ?
C34 H34 0.9500 . ?
C35 C40 1.529(11) . ?
C35 C36 1.553(10) . ?
C35 H35 1.0000 . ?
C36 C39 1.524(11) . ?
C36 C37 1.543(13) . ?
C36 C38 1.549(12) . ?
C37 H37A 0.9800 . ?
C37 H37B 0.9800 . ?
C37 H37C 0.9800 . ?
C38 H38A 0.9800 . ?
C38 H38B 0.9800 . ?
C38 H38C 0.9800 . ?
C39 H39A 0.9800 . ?
C39 H39B 0.9800 . ?
C39 H39C 0.9800 . ?
C40 H40A 0.9800 . ?
C40 H40B 0.9800 . ?
C40 H40C 0.9800 . ?

loop_
_geom_torsion_atom_site_label_1
_geom_torsion_atom_site_label_2
_geom_torsion_atom_site_label_3
_geom_torsion_atom_site_label_4
_geom_torsion
_geom_torsion_site_symmetry_1
_geom_torsion_site_symmetry_2
_geom_torsion_site_symmetry_3
_geom_torsion_site_symmetry_4
_geom_torsion_publ_flag
C2 C1 C21 C22 110.6(9) . . . . ?
C12 C11 C24 C25 -113.3(8) . . . . ?
